data_7229880
loop_
_publ_author_name
'Kalaiarasi, G.'
'Jeya Rajkumar, S. Rex'
'Dharani, S.'
'Ma\/lecki, J. G.'
'Prabhakaran, R.'

_publ_section_title
;
 An investigation on 3-acetyl-7-methoxy-coumarin Schiff bases and their
 Ru(ii) metallates with potent antiproliferative activity and enhanced LDH
 and NO release
;
_journal_issue 3
_journal_name_full 'RSC Advances'
_journal_page_first 1539
_journal_paper_doi 10.1039/C7RA12104K
_journal_volume 8
_journal_year 2018
_chemical_formula_moiety 'C50 H41 N3 O4 P2 Ru S, C H4 O'
_chemical_formula_sum 'C51 H45 N3 O5 P2 Ru S'
_chemical_formula_weight 974.97
_space_group_crystal_system triclinic
_space_group_IT_number 2
_space_group_name_Hall '-P 1'
_space_group_name_H-M_alt 'P -1'
_symmetry_space_group_name_Hall '-P 1'
_symmetry_space_group_name_H-M 'P -1'
_atom_sites_solution_hydrogens mixed
_atom_sites_solution_primary heavy
_audit_creation_date 2017-05-25
_audit_creation_method
;
Olex2 1.2
(compiled 2017.03.28 svn.r3405 for OlexSys, GUI svn.r5335)
;
_audit_update_record
;
2017-10-16 deposited with the CCDC.
2017-12-18 downloaded from the CCDC.
;
_cell_angle_alpha 89.094(3)
_cell_angle_beta 75.301(3)
_cell_angle_gamma 70.576(3)
_cell_formula_units_Z 2
_cell_length_a 13.0569(5)
_cell_length_b 13.7232(5)
_cell_length_c 13.8479(5)
_cell_measurement_reflns_used 8480
_cell_measurement_temperature 295(2)
_cell_measurement_theta_max 28.9990
_cell_measurement_theta_min 3.7930
_cell_volume 2257.08(16)
_computing_cell_refinement 'CrysAlisPro 1.171.38.46 (Rigaku OD, 2015)'
_computing_data_collection 'CrysAlisPro 1.171.38.46 (Rigaku OD, 2015)'
_computing_data_reduction 'CrysAlisPro 1.171.38.46 (Rigaku OD, 2015)'
_computing_molecular_graphics 'Olex2 (Dolomanov et al., 2009)'
_computing_publication_material 'Olex2 (Dolomanov et al., 2009)'
_computing_structure_refinement 'ShelXL (Sheldrick, 2015)'
_computing_structure_solution 'ShelXS (Sheldrick, 2008)'
_diffrn_ambient_temperature 295(2)
_diffrn_detector 'CCD plate'
_diffrn_detector_area_resol_mean 10.4015
_diffrn_detector_type Atlas
_diffrn_measured_fraction_theta_full 0.997
_diffrn_measured_fraction_theta_max 0.846
_diffrn_measurement_details
;
List of Runs (angles in degrees, time in seconds):

  # Type    Start    End  Width  t~exp~   \w     \q     \k     \f   Frames
#--------------------------------------------------------------------------
  1  \w    -33.00  56.00   1.00   54.52    --  -11.62  57.00  30.00   89
  2  \w     -6.00  25.00   1.00   54.52    --    9.75  19.00 -90.00   31
  3  \w    -35.00  63.00   1.00   54.52    --  -11.62  77.00  90.00   98
  4  \w    -82.00  17.00   1.00   54.52    --  -11.62 -57.00-120.00   99
  5  \w    -68.00 -35.00   1.00   54.52    --    9.75-179.00  30.00   33
;
_diffrn_measurement_device 'four-circle diffractometer'
_diffrn_measurement_device_type 'Xcalibur, Atlas, Gemini ultra'
_diffrn_measurement_method '\w scans'
_diffrn_orient_matrix_type 'CrysAlisPro convention (1999,Acta A55,543-557)'
_diffrn_orient_matrix_UB_11 -0.0114431000
_diffrn_orient_matrix_UB_12 0.0522518000
_diffrn_orient_matrix_UB_13 0.0161006000
_diffrn_orient_matrix_UB_21 0.0445366000
_diffrn_orient_matrix_UB_22 -0.0161821000
_diffrn_orient_matrix_UB_23 0.0236442000
_diffrn_orient_matrix_UB_31 0.0380939000
_diffrn_orient_matrix_UB_32 0.0053482000
_diffrn_orient_matrix_UB_33 -0.0447410000
_diffrn_radiation_monochromator graphite
_diffrn_radiation_probe x-ray
_diffrn_radiation_type MoK\a
_diffrn_radiation_wavelength 0.71073
_diffrn_reflns_av_R_equivalents 0.0334
_diffrn_reflns_av_unetI/netI 0.0584
_diffrn_reflns_Laue_measured_fraction_full 0.997
_diffrn_reflns_Laue_measured_fraction_max 0.846
_diffrn_reflns_limit_h_max 17
_diffrn_reflns_limit_h_min -15
_diffrn_reflns_limit_k_max 18
_diffrn_reflns_limit_k_min -17
_diffrn_reflns_limit_l_max 18
_diffrn_reflns_limit_l_min -14
_diffrn_reflns_number 21925
_diffrn_reflns_point_group_measured_fraction_full 0.997
_diffrn_reflns_point_group_measured_fraction_max 0.846
_diffrn_reflns_theta_full 25.242
_diffrn_reflns_theta_max 29.501
_diffrn_reflns_theta_min 3.302
_diffrn_source 'fine-focus sealed X-ray tube'
_diffrn_source_type 'Enhance (Mo) X-ray Source'
_exptl_absorpt_coefficient_mu 0.516
_exptl_absorpt_correction_T_max 1.00000
_exptl_absorpt_correction_T_min 0.82670
_exptl_absorpt_correction_type multi-scan
_exptl_absorpt_process_details
;
CrysAlisPro 1.171.38.46 (Rigaku Oxford Diffraction, 2015)
Empirical absorption correction using spherical harmonics,
 implemented in SCALE3 ABSPACK scaling algorithm.
;
_exptl_crystal_colour red
_exptl_crystal_density_diffrn 1.435
_exptl_crystal_description plate
_exptl_crystal_F_000 1004
_exptl_crystal_size_max 0.24
_exptl_crystal_size_mid 0.15
_exptl_crystal_size_min 0.02
_refine_diff_density_max 0.933
_refine_diff_density_min -0.588
_refine_diff_density_rms 0.068
_refine_ls_extinction_method none
_refine_ls_goodness_of_fit_ref 1.034
_refine_ls_hydrogen_treatment mixed
_refine_ls_matrix_type full
_refine_ls_number_parameters 580
_refine_ls_number_reflns 10636
_refine_ls_number_restraints 0
_refine_ls_restrained_S_all 1.034
_refine_ls_R_factor_all 0.0582
_refine_ls_R_factor_gt 0.0390
_refine_ls_shift/su_max 0.001
_refine_ls_shift/su_mean 0.000
_refine_ls_structure_factor_coef Fsqd
_refine_ls_weighting_details 'w=1/[\s^2^(Fo^2^)+(0.0400P)^2^] where P=(Fo^2^+2Fc^2^)/3'
_refine_ls_weighting_scheme calc
_refine_ls_wR_factor_gt 0.0833
_refine_ls_wR_factor_ref 0.0924
_reflns_Friedel_coverage 0.000
_reflns_number_gt 8354
_reflns_number_total 10636
_reflns_threshold_expression 'I > 2\s(I)'
_cod_data_source_file c7ra12104k2.cif
_cod_data_source_block ruh7a2
_cod_original_cell_volume 2257.10(15)
_cod_database_code 7229880
_shelx_shelxl_version_number 2016/4
_chemical_oxdiff_formula 'Ru1 P2 O4 N3 S1 C50 H45'
_shelx_space_group_comment
;
The symmetry employed for this shelxl refinement is uniquely defined
by the following loop, which should always be used as a source of
symmetry information in preference to the above space-group names.
They are only intended as comments.
;
_reflns_odcompleteness_completeness 99.77
_reflns_odcompleteness_iscentric 1
_reflns_odcompleteness_theta 26.32
_olex2_refinement_description
;
1. Fixed Uiso
 At 1.2 times of:
  All C(H) groups
 At 1.5 times of:
  All C(H,H,H) groups, All O(H) groups
2.a Aromatic/amide H refined with riding coordinates:
 C7(H7), C8(H8), C10(H10), C16(H16), C17(H17), C18(H18), C19(H19), C20(H20),
 C22(H22), C23(H23), C24(H24), C25(H25), C26(H26), C28(H28), C29(H29), C30(H30),
  C31(H31), C32(H32), C34(H34), C35(H35), C36(H36), C37(H37), C38(H38),
 C40(H40), C41(H41), C42(H42), C43(H43), C44(H44), C46(H46), C47(H47), C48(H48),
  C49(H49), C50(H50)
2.b Idealised Me refined as rotating group:
 C13(H13A,H13B,H13C), C14(H14A,H14B,H14C), C51(H51A,H51B,H51C)
2.c Idealised tetrahedral OH refined as rotating group:
 O5(H5)
;
_olex2_submission_special_instructions 'No special instructions were received'
_oxdiff_exptl_absorpt_empirical_details
;
Empirical correction (ABSPACK) includes:
- Absorption correction using spherical harmonics
- Frame scaling
;
_oxdiff_exptl_absorpt_empirical_full_max 1.268
_oxdiff_exptl_absorpt_empirical_full_min 0.830

loop_
_space_group_symop_operation_xyz
'x, y, z'
'-x, -y, -z'

loop_
_atom_site_label
_atom_site_type_symbol
_atom_site_fract_x
_atom_site_fract_y
_atom_site_fract_z
_atom_site_U_iso_or_equiv
_atom_site_adp_type
_atom_site_occupancy
_atom_site_site_symmetry_order
_atom_site_calc_flag
_atom_site_refinement_flags_posn
Ru1 Ru 0.75606(2) 0.74201(2) 0.69967(2) 0.02326(6) Uani 1 1 d .
S1 S 0.79207(5) 0.77250(5) 0.86040(5) 0.03798(16) Uani 1 1 d .
P1 P 0.65403(5) 0.63557(5) 0.78118(4) 0.02721(14) Uani 1 1 d .
P2 P 0.87208(5) 0.83851(5) 0.62309(5) 0.02799(14) Uani 1 1 d .
O1 O 0.95237(14) 0.55052(15) 0.61067(14) 0.0464(5) Uani 1 1 d .
O2 O 0.52429(13) 0.83310(14) 0.46192(13) 0.0408(5) Uani 1 1 d .
O3 O 0.39821(15) 0.94758(17) 0.57654(16) 0.0592(6) Uani 1 1 d .
O4 O 0.77787(18) 0.59291(18) 0.19473(14) 0.0637(7) Uani 1 1 d .
N1 N 0.61822(15) 0.87505(15) 0.76220(14) 0.0267(4) Uani 1 1 d .
N2 N 0.59452(17) 0.92354(16) 0.85683(15) 0.0346(5) Uani 1 1 d .
N3 N 0.6507(3) 0.9157(2) 1.0007(2) 0.0552(8) Uani 1 1 d .
H3A H 0.598(3) 0.964(3) 1.024(3) 0.071(12) Uiso 1 1 d .
H3B H 0.700(3) 0.895(3) 1.024(3) 0.083(15) Uiso 1 1 d .
C1 C 0.87600(19) 0.6244(2) 0.64320(17) 0.0299(5) Uani 1 1 d .
C2 C 0.6696(2) 0.8793(2) 0.90446(19) 0.0349(6) Uani 1 1 d .
C3 C 0.54571(18) 0.91454(18) 0.71008(17) 0.0276(5) Uani 1 1 d .
C4 C 0.57216(17) 0.85571(18) 0.61474(17) 0.0258(5) Uani 1 1 d .
C5 C 0.67188(17) 0.76937(18) 0.58835(16) 0.0236(5) Uani 1 1 d .
C6 C 0.69847(18) 0.71873(18) 0.48917(17) 0.0256(5) Uani 1 1 d .
C7 C 0.79740(19) 0.6364(2) 0.44414(18) 0.0347(6) Uani 1 1 d .
H7 H 0.849545 0.608489 0.480875 0.042 Uiso 1 1 calc R
C8 C 0.8199(2) 0.5957(2) 0.34881(19) 0.0408(7) Uani 1 1 d .
H8 H 0.885431 0.540012 0.322613 0.049 Uiso 1 1 calc R
C9 C 0.7458(2) 0.6369(2) 0.29058(19) 0.0381(6) Uani 1 1 d .
C10 C 0.6472(2) 0.7172(2) 0.33047(18) 0.0365(6) Uani 1 1 d .
H10 H 0.596257 0.745408 0.292685 0.044 Uiso 1 1 calc R
C11 C 0.62579(18) 0.75492(19) 0.42823(18) 0.0293(5) Uani 1 1 d .
C12 C 0.49260(19) 0.8845(2) 0.55497(19) 0.0344(6) Uani 1 1 d .
C13 C 0.4496(2) 1.0136(2) 0.7451(2) 0.0399(6) Uani 1 1 d .
H13A H 0.386183 0.998853 0.786468 0.060 Uiso 1 1 calc GR
H13B H 0.429440 1.047899 0.688203 0.060 Uiso 1 1 calc GR
H13C H 0.471364 1.057619 0.782953 0.060 Uiso 1 1 calc GR
C14 C 0.7114(4) 0.6408(4) 0.1297(3) 0.0965(16) Uani 1 1 d .
H14A H 0.744227 0.604716 0.064412 0.145 Uiso 1 1 calc GR
H14B H 0.708036 0.711588 0.125125 0.145 Uiso 1 1 calc GR
H14C H 0.636699 0.638528 0.155243 0.145 Uiso 1 1 calc GR
C15 C 0.7234(2) 0.5362(2) 0.85638(19) 0.0354(6) Uani 1 1 d .
C16 C 0.8335(2) 0.5162(2) 0.8590(2) 0.0405(6) Uani 1 1 d .
H16 H 0.874255 0.555358 0.823220 0.049 Uiso 1 1 calc R
C17 C 0.8842(3) 0.4385(3) 0.9144(2) 0.0569(8) Uani 1 1 d .
H17 H 0.958710 0.425296 0.914750 0.068 Uiso 1 1 calc R
C18 C 0.8247(3) 0.3812(3) 0.9686(3) 0.0716(10) Uani 1 1 d .
H18 H 0.858419 0.329633 1.006243 0.086 Uiso 1 1 calc R
C19 C 0.7150(4) 0.4004(3) 0.9670(3) 0.0761(11) Uani 1 1 d .
H19 H 0.674370 0.361607 1.003778 0.091 Uiso 1 1 calc R
C20 C 0.6650(3) 0.4763(3) 0.9114(2) 0.0577(8) Uani 1 1 d .
H20 H 0.590872 0.488021 0.910472 0.069 Uiso 1 1 calc R
C21 C 0.6136(2) 0.5547(2) 0.70369(19) 0.0343(6) Uani 1 1 d .
C22 C 0.6948(2) 0.4979(2) 0.6197(2) 0.0477(7) Uani 1 1 d .
H22 H 0.765855 0.504211 0.603330 0.057 Uiso 1 1 calc R
C23 C 0.6716(3) 0.4324(3) 0.5602(2) 0.0639(10) Uani 1 1 d .
H23 H 0.727126 0.394759 0.504625 0.077 Uiso 1 1 calc R
C24 C 0.5684(3) 0.4228(3) 0.5825(3) 0.0649(10) Uani 1 1 d .
H24 H 0.552799 0.379325 0.541724 0.078 Uiso 1 1 calc R
C25 C 0.4866(3) 0.4773(3) 0.6655(3) 0.0692(10) Uani 1 1 d .
H25 H 0.415752 0.470601 0.680872 0.083 Uiso 1 1 calc R
C26 C 0.5096(2) 0.5425(2) 0.7263(3) 0.0537(8) Uani 1 1 d .
H26 H 0.454377 0.578255 0.782872 0.064 Uiso 1 1 calc R
C27 C 0.52295(19) 0.7124(2) 0.86864(19) 0.0346(6) Uani 1 1 d .
C28 C 0.4312(2) 0.7673(2) 0.8344(2) 0.0448(7) Uani 1 1 d .
H28 H 0.433890 0.758707 0.767206 0.054 Uiso 1 1 calc R
C29 C 0.3351(2) 0.8351(2) 0.8989(3) 0.0634(10) Uani 1 1 d .
H29 H 0.272824 0.869941 0.875459 0.076 Uiso 1 1 calc R
C30 C 0.3319(3) 0.8508(3) 0.9971(3) 0.0758(12) Uani 1 1 d .
H30 H 0.267524 0.896658 1.040240 0.091 Uiso 1 1 calc R
C31 C 0.4226(3) 0.7994(3) 1.0319(3) 0.0708(11) Uani 1 1 d .
H31 H 0.420551 0.810858 1.098491 0.085 Uiso 1 1 calc R
C32 C 0.5179(2) 0.7301(3) 0.9680(2) 0.0509(8) Uani 1 1 d .
H32 H 0.579404 0.694929 0.992320 0.061 Uiso 1 1 calc R
C33 C 0.90995(19) 0.8229(2) 0.48531(18) 0.0326(6) Uani 1 1 d .
C34 C 1.0028(2) 0.7376(2) 0.4373(2) 0.0447(7) Uani 1 1 d .
H34 H 1.048468 0.695397 0.474053 0.054 Uiso 1 1 calc R
C35 C 1.0268(3) 0.7161(3) 0.3348(2) 0.0560(9) Uani 1 1 d .
H35 H 1.089173 0.659663 0.303089 0.067 Uiso 1 1 calc R
C36 C 0.9598(3) 0.7768(3) 0.2800(2) 0.0571(9) Uani 1 1 d .
H36 H 0.975920 0.761007 0.211507 0.069 Uiso 1 1 calc R
C37 C 0.8689(2) 0.8610(3) 0.3259(2) 0.0557(8) Uani 1 1 d .
H37 H 0.824002 0.903230 0.288635 0.067 Uiso 1 1 calc R
C38 C 0.8442(2) 0.8830(2) 0.4284(2) 0.0456(7) Uani 1 1 d .
H38 H 0.781689 0.939697 0.459332 0.055 Uiso 1 1 calc R
C39 C 1.01364(19) 0.7999(2) 0.6447(2) 0.0360(6) Uani 1 1 d .
C40 C 1.0871(2) 0.8503(2) 0.5966(2) 0.0490(7) Uani 1 1 d .
H40 H 1.064332 0.901894 0.554431 0.059 Uiso 1 1 calc R
C41 C 1.1937(2) 0.8242(3) 0.6112(3) 0.0568(9) Uani 1 1 d .
H41 H 1.241562 0.859308 0.580328 0.068 Uiso 1 1 calc R
C42 C 1.2284(2) 0.7467(3) 0.6710(3) 0.0588(9) Uani 1 1 d .
H42 H 1.300285 0.729245 0.680246 0.071 Uiso 1 1 calc R
C43 C 1.1588(2) 0.6941(3) 0.7176(2) 0.0540(8) Uani 1 1 d .
H43 H 1.183669 0.640599 0.757235 0.065 Uiso 1 1 calc R
C44 C 1.0502(2) 0.7218(2) 0.7049(2) 0.0416(7) Uani 1 1 d .
H44 H 1.002224 0.687353 0.737225 0.050 Uiso 1 1 calc R
C45 C 0.81496(19) 0.9777(2) 0.65930(18) 0.0325(6) Uani 1 1 d .
C46 C 0.8611(2) 1.0215(2) 0.7202(2) 0.0463(7) Uani 1 1 d .
H46 H 0.921332 0.979669 0.742795 0.056 Uiso 1 1 calc R
C47 C 0.8173(3) 1.1274(3) 0.7471(2) 0.0548(8) Uani 1 1 d .
H47 H 0.848651 1.155967 0.787492 0.066 Uiso 1 1 calc R
C48 C 0.7286(3) 1.1898(2) 0.7147(2) 0.0519(8) Uani 1 1 d .
H48 H 0.701247 1.260873 0.731257 0.062 Uiso 1 1 calc R
C49 C 0.6802(2) 1.1474(2) 0.6580(2) 0.0474(7) Uani 1 1 d .
H49 H 0.619036 1.189714 0.636788 0.057 Uiso 1 1 calc R
C50 C 0.7215(2) 1.0419(2) 0.6318(2) 0.0384(6) Uani 1 1 d .
H50 H 0.686100 1.013653 0.595184 0.046 Uiso 1 1 calc R
O5 O 0.9556(19) 0.926(3) 1.0543(12) 0.65(2) Uani 1 1 d .
H5 H 1.005182 0.884459 1.075212 0.979 Uiso 1 1 calc GR
C51 C 0.986(2) 0.916(4) 0.952(3) 0.70(3) Uani 1 1 d .
H51A H 1.065327 0.900900 0.927160 1.052 Uiso 1 1 calc GR
H51B H 0.946523 0.979158 0.926590 1.052 Uiso 1 1 calc GR
H51C H 0.965971 0.860210 0.929276 1.052 Uiso 1 1 calc GR

loop_
_atom_site_aniso_label
_atom_site_aniso_U_11
_atom_site_aniso_U_22
_atom_site_aniso_U_33
_atom_site_aniso_U_23
_atom_site_aniso_U_13
_atom_site_aniso_U_12
Ru1 0.02306(10) 0.02376(11) 0.02275(11) 0.00153(7) -0.00863(7) -0.00572(7)
S1 0.0395(3) 0.0411(4) 0.0317(3) -0.0043(3) -0.0174(3) -0.0053(3)
P1 0.0290(3) 0.0278(3) 0.0260(3) 0.0027(3) -0.0092(2) -0.0099(3)
P2 0.0250(3) 0.0296(3) 0.0311(3) 0.0055(3) -0.0109(2) -0.0090(3)
O1 0.0375(10) 0.0415(12) 0.0454(11) -0.0059(9) -0.0151(8) 0.0091(9)
O2 0.0334(9) 0.0446(11) 0.0387(10) -0.0062(9) -0.0205(8) 0.0027(8)
O3 0.0306(10) 0.0720(15) 0.0583(13) -0.0202(12) -0.0226(9) 0.0133(9)
O4 0.0735(14) 0.0674(15) 0.0343(11) -0.0169(11) -0.0269(10) 0.0069(11)
N1 0.0296(10) 0.0247(10) 0.0244(10) -0.0009(8) -0.0064(8) -0.0077(8)
N2 0.0430(12) 0.0274(11) 0.0289(11) -0.0051(9) -0.0105(9) -0.0051(9)
N3 0.0638(19) 0.0517(18) 0.0399(15) -0.0179(13) -0.0257(14) 0.0034(15)
C1 0.0306(12) 0.0349(14) 0.0273(13) 0.0058(11) -0.0126(10) -0.0116(11)
C2 0.0425(14) 0.0326(14) 0.0303(14) -0.0008(12) -0.0112(11) -0.0122(12)
C3 0.0276(11) 0.0254(12) 0.0277(13) 0.0043(10) -0.0060(9) -0.0073(10)
C4 0.0241(11) 0.0277(12) 0.0242(12) 0.0033(10) -0.0065(9) -0.0070(9)
C5 0.0243(11) 0.0260(12) 0.0230(12) 0.0024(10) -0.0079(9) -0.0104(9)
C6 0.0267(11) 0.0252(12) 0.0270(12) 0.0038(10) -0.0097(9) -0.0096(10)
C7 0.0320(13) 0.0374(15) 0.0316(14) 0.0001(12) -0.0144(10) -0.0034(11)
C8 0.0370(14) 0.0411(16) 0.0339(15) -0.0081(13) -0.0117(11) 0.0022(12)
C9 0.0476(15) 0.0378(15) 0.0271(14) -0.0027(12) -0.0155(11) -0.0079(12)
C10 0.0402(14) 0.0412(16) 0.0317(14) 0.0013(12) -0.0211(11) -0.0097(12)
C11 0.0281(12) 0.0289(13) 0.0314(13) 0.0016(11) -0.0129(10) -0.0066(10)
C12 0.0297(13) 0.0358(15) 0.0347(14) -0.0027(12) -0.0106(10) -0.0054(11)
C13 0.0408(14) 0.0332(15) 0.0330(14) -0.0020(12) -0.0098(11) 0.0040(11)
C14 0.120(3) 0.101(3) 0.0359(19) -0.016(2) -0.042(2) 0.021(3)
C15 0.0449(14) 0.0294(14) 0.0317(14) 0.0028(11) -0.0127(11) -0.0104(11)
C16 0.0455(15) 0.0353(15) 0.0340(15) 0.0030(12) -0.0115(12) -0.0045(12)
C17 0.0603(19) 0.0487(19) 0.0524(19) 0.0059(16) -0.0267(15) 0.0024(16)
C18 0.104(3) 0.044(2) 0.059(2) 0.0233(17) -0.036(2) -0.005(2)
C19 0.103(3) 0.059(2) 0.074(3) 0.038(2) -0.029(2) -0.034(2)
C20 0.068(2) 0.055(2) 0.060(2) 0.0266(17) -0.0253(16) -0.0292(17)
C21 0.0475(14) 0.0294(13) 0.0334(14) 0.0052(11) -0.0181(11) -0.0169(12)
C22 0.0554(17) 0.0475(18) 0.0435(17) -0.0036(14) -0.0116(13) -0.0226(14)
C23 0.090(2) 0.056(2) 0.051(2) -0.0128(17) -0.0175(17) -0.0312(19)
C24 0.095(3) 0.050(2) 0.075(2) 0.0017(18) -0.050(2) -0.0365(19)
C25 0.068(2) 0.061(2) 0.098(3) 0.003(2) -0.039(2) -0.0348(19)
C26 0.0477(16) 0.0518(19) 0.069(2) -0.0073(17) -0.0147(14) -0.0265(15)
C27 0.0319(13) 0.0337(14) 0.0377(15) 0.0014(12) -0.0028(11) -0.0153(11)
C28 0.0381(15) 0.0371(16) 0.0548(18) 0.0069(14) -0.0064(13) -0.0118(12)
C29 0.0382(16) 0.0433(19) 0.092(3) 0.0136(19) 0.0021(17) -0.0071(14)
C30 0.060(2) 0.053(2) 0.085(3) -0.011(2) 0.025(2) -0.0127(18)
C31 0.071(2) 0.077(3) 0.050(2) -0.021(2) 0.0150(18) -0.028(2)
C32 0.0494(17) 0.062(2) 0.0391(17) -0.0034(15) -0.0043(13) -0.0215(15)
C33 0.0308(12) 0.0366(14) 0.0310(13) 0.0053(11) -0.0055(10) -0.0145(11)
C34 0.0406(15) 0.0451(17) 0.0413(16) 0.0047(14) -0.0064(12) -0.0088(13)
C35 0.0518(18) 0.053(2) 0.0472(19) -0.0055(16) 0.0055(15) -0.0113(15)
C36 0.064(2) 0.069(2) 0.0358(17) 0.0004(16) -0.0053(15) -0.0258(18)
C37 0.0565(18) 0.069(2) 0.0376(17) 0.0093(16) -0.0159(14) -0.0146(16)
C38 0.0401(15) 0.0512(18) 0.0375(16) 0.0027(14) -0.0105(12) -0.0052(13)
C39 0.0271(12) 0.0405(15) 0.0413(15) 0.0016(13) -0.0129(10) -0.0098(11)
C40 0.0392(15) 0.0540(19) 0.0595(19) 0.0110(15) -0.0177(13) -0.0200(14)
C41 0.0365(15) 0.069(2) 0.073(2) 0.0038(19) -0.0157(15) -0.0282(16)
C42 0.0328(15) 0.080(3) 0.067(2) -0.007(2) -0.0233(14) -0.0157(16)
C43 0.0419(16) 0.065(2) 0.0552(19) 0.0073(17) -0.0287(14) -0.0073(15)
C44 0.0344(14) 0.0466(17) 0.0452(16) 0.0073(14) -0.0161(12) -0.0116(12)
C45 0.0330(13) 0.0328(14) 0.0343(14) 0.0036(11) -0.0076(10) -0.0155(11)
C46 0.0467(16) 0.0462(18) 0.0514(18) 0.0020(15) -0.0205(13) -0.0170(14)
C47 0.066(2) 0.0501(19) 0.058(2) -0.0072(16) -0.0196(16) -0.0297(17)
C48 0.0590(18) 0.0360(16) 0.057(2) -0.0029(15) -0.0073(15) -0.0174(14)
C49 0.0450(16) 0.0396(16) 0.0494(18) 0.0028(14) -0.0088(13) -0.0066(13)
C50 0.0358(14) 0.0368(15) 0.0421(16) 0.0002(13) -0.0121(11) -0.0105(12)
O5 0.478(19) 0.79(3) 0.172(8) 0.096(15) -0.018(10) 0.40(2)
C51 0.42(3) 0.91(5) 0.44(4) -0.40(4) -0.36(3) 0.40(3)

loop_
_atom_type_symbol
_atom_type_description
_atom_type_scat_dispersion_real
_atom_type_scat_dispersion_imag
_atom_type_scat_source
C C 0.0033 0.0016 'International Tables Vol C Tables 4.2.6.8 and 6.1.1.4'
H H 0.0000 0.0000 'International Tables Vol C Tables 4.2.6.8 and 6.1.1.4'
N N 0.0061 0.0033 'International Tables Vol C Tables 4.2.6.8 and 6.1.1.4'
O O 0.0106 0.0060 'International Tables Vol C Tables 4.2.6.8 and 6.1.1.4'
P P 0.1023 0.0942 'International Tables Vol C Tables 4.2.6.8 and 6.1.1.4'
Ru Ru -1.2594 0.8363 'International Tables Vol C Tables 4.2.6.8 and 6.1.1.4'
S S 0.1246 0.1234 'International Tables Vol C Tables 4.2.6.8 and 6.1.1.4'

loop_
_geom_angle_atom_site_label_1
_geom_angle_atom_site_label_2
_geom_angle_atom_site_label_3
_geom_angle
P1 Ru1 S1 88.05(2)
P2 Ru1 S1 89.09(2)
P2 Ru1 P1 174.82(2)
N1 Ru1 S1 78.39(6)
N1 Ru1 P1 90.26(5)
N1 Ru1 P2 93.39(5)
C1 Ru1 S1 102.54(7)
C1 Ru1 P1 89.41(8)
C1 Ru1 P2 87.00(8)
C1 Ru1 N1 179.00(9)
C1 Ru1 C5 100.49(9)
C5 Ru1 S1 156.97(6)
C5 Ru1 P1 92.42(6)
C5 Ru1 P2 91.90(6)
C5 Ru1 N1 78.58(8)
C2 S1 Ru1 96.04(9)
C15 P1 Ru1 116.99(8)
C21 P1 Ru1 118.36(9)
C21 P1 C15 99.51(12)
C27 P1 Ru1 111.21(9)
C27 P1 C15 104.16(12)
C27 P1 C21 104.86(11)
C33 P2 Ru1 112.77(8)
C33 P2 C39 100.22(11)
C39 P2 Ru1 116.54(10)
C45 P2 Ru1 115.52(7)
C45 P2 C33 107.32(12)
C45 P2 C39 102.86(11)
C11 O2 C12 121.73(19)
C9 O4 C14 117.5(2)
N2 N1 Ru1 125.62(15)
C3 N1 Ru1 117.82(15)
C3 N1 N2 116.52(19)
C2 N2 N1 112.93(19)
O1 C1 Ru1 177.7(2)
N2 C2 S1 126.90(19)
N2 C2 N3 117.9(2)
N3 C2 S1 115.2(2)
N1 C3 C4 113.4(2)
N1 C3 C13 121.6(2)
C4 C3 C13 124.9(2)
C5 C4 C3 118.0(2)
C5 C4 C12 122.9(2)
C12 C4 C3 118.9(2)
C4 C5 Ru1 112.12(15)
C4 C5 C6 115.6(2)
C6 C5 Ru1 132.27(16)
C7 C6 C5 125.5(2)
C11 C6 C5 120.1(2)
C11 C6 C7 114.4(2)
C8 C7 C6 122.6(2)
C7 C8 C9 120.5(2)
O4 C9 C8 116.0(2)
O4 C9 C10 124.3(2)
C10 C9 C8 119.7(2)
C9 C10 C11 118.3(2)
O2 C11 C6 121.6(2)
O2 C11 C10 113.9(2)
C10 C11 C6 124.5(2)
O2 C12 C4 117.4(2)
O3 C12 O2 114.2(2)
O3 C12 C4 128.4(2)
C16 C15 P1 122.5(2)
C16 C15 C20 117.9(3)
C20 C15 P1 119.6(2)
C15 C16 C17 120.9(3)
C18 C17 C16 120.2(3)
C17 C18 C19 119.7(3)
C20 C19 C18 120.3(4)
C19 C20 C15 121.1(3)
C22 C21 P1 117.99(19)
C26 C21 P1 124.12(19)
C26 C21 C22 117.8(2)
C23 C22 C21 121.1(3)
C24 C23 C22 120.3(3)
C23 C24 C25 120.0(3)
C24 C25 C26 120.1(3)
C21 C26 C25 120.7(3)
C28 C27 P1 120.4(2)
C28 C27 C32 118.1(2)
C32 C27 P1 120.8(2)
C27 C28 C29 120.8(3)
C30 C29 C28 119.9(3)
C31 C30 C29 120.3(3)
C30 C31 C32 119.9(3)
C27 C32 C31 120.9(3)
C34 C33 P2 118.0(2)
C38 C33 P2 123.34(19)
C38 C33 C34 118.2(2)
C35 C34 C33 120.0(3)
C36 C35 C34 120.7(3)
C35 C36 C37 119.9(3)
C36 C37 C38 119.7(3)
C33 C38 C37 121.5(3)
C40 C39 P2 118.6(2)
C44 C39 P2 122.6(2)
C44 C39 C40 118.8(2)
C41 C40 C39 120.4(3)
C42 C41 C40 119.9(3)
C41 C42 C43 120.9(3)
C42 C43 C44 119.3(3)
C39 C44 C43 120.5(3)
C46 C45 P2 120.6(2)
C50 C45 P2 121.37(19)
C50 C45 C46 117.9(2)
C47 C46 C45 120.2(3)
C48 C47 C46 120.6(3)
C49 C48 C47 119.7(3)
C48 C49 C50 120.4(3)
C49 C50 C45 120.9(3)

loop_
_geom_bond_atom_site_label_1
_geom_bond_atom_site_label_2
_geom_bond_distance
Ru1 S1 2.4579(7)
Ru1 P1 2.3793(7)
Ru1 P2 2.3767(6)
Ru1 N1 2.0966(18)
Ru1 C1 1.846(2)
Ru1 C5 2.072(2)
S1 C2 1.746(3)
P1 C15 1.838(3)
P1 C21 1.837(2)
P1 C27 1.815(2)
P2 C33 1.842(3)
P2 C39 1.847(2)
P2 C45 1.830(3)
O1 C1 1.157(3)
O2 C11 1.372(3)
O2 C12 1.376(3)
O3 C12 1.212(3)
O4 C9 1.370(3)
O4 C14 1.413(4)
N1 N2 1.393(3)
N1 C3 1.305(3)
N2 C2 1.298(3)
N3 C2 1.363(3)
C3 C4 1.460(3)
C3 C13 1.495(3)
C4 C5 1.407(3)
C4 C12 1.440(3)
C5 C6 1.455(3)
C6 C7 1.406(3)
C6 C11 1.392(3)
C7 C8 1.363(3)
C8 C9 1.387(4)
C9 C10 1.376(3)
C10 C11 1.383(3)
C15 C16 1.381(4)
C15 C20 1.393(4)
C16 C17 1.387(4)
C17 C18 1.370(5)
C18 C19 1.374(5)
C19 C20 1.372(5)
C21 C22 1.392(3)
C21 C26 1.380(4)
C22 C23 1.382(4)
C23 C24 1.355(4)
C24 C25 1.377(5)
C25 C26 1.390(4)
C27 C28 1.380(4)
C27 C32 1.383(4)
C28 C29 1.385(4)
C29 C30 1.368(5)
C30 C31 1.363(6)
C31 C32 1.384(4)
C33 C34 1.397(3)
C33 C38 1.375(4)
C34 C35 1.388(4)
C35 C36 1.367(5)
C36 C37 1.370(4)
C37 C38 1.388(4)
C39 C40 1.395(4)
C39 C44 1.380(4)
C40 C41 1.383(4)
C41 C42 1.365(5)
C42 C43 1.375(5)
C43 C44 1.397(4)
C45 C46 1.396(4)
C45 C50 1.386(4)
C46 C47 1.391(4)
C47 C48 1.367(5)
C48 C49 1.366(4)
C49 C50 1.385(4)
O5 C51 1.37(2)
